data_4313080
loop_
_publ_author_name
'Pablo Vitoria'
'I\~naki Muga'
'Juan M. Guti\'errez-Zorrilla'
'Antonio Luque'
'Pascual Rom\'an'
'Luis Lezama'
'F. Javier Z\'uniga'
'Javier I. Beitia'

_publ_section_title
;
 Water Displacement by Cyanogold Complexes in Binuclear Nickel(II)
 Compounds Based on Bridging Oxalate. Synthesis, Structural Diversity,
 Magnetic Properties, and DFT Calculations
;
_journal_name_full 'Inorganic Chemistry'
_journal_page_first 960
_journal_page_last 969
_journal_paper_doi 10.1021/ic0203217
_journal_volume 42
_journal_year 2003
_chemical_compound_source 'synthesis as described'
_chemical_formula_moiety 'C14 H26 Au2 N10 Ni2 O4'
_chemical_formula_sum 'C14 H26 Au2 N10 Ni2 O4'
_chemical_formula_weight 909.8
_chemical_name_systematic
;
  ?
;
_space_group_IT_number 12
_symmetry_cell_setting monoclinic
_symmetry_Int_Tables_number 12
_symmetry_space_group_name_Hall '-C 2y'
_symmetry_space_group_name_H-M 'C 1 2/m 1'
_atom_sites_solution_hydrogens geom
_atom_sites_solution_primary direct
_atom_sites_solution_secondary difmap
_audit_conform_dict_location ftp://ftp.iucr.org/pub/cif_core.dic
_audit_conform_dict_name cif_core.dic
_audit_conform_dict_version 2.2
_audit_creation_date 2002-04-02T15:41:12-00:00
_audit_creation_method 'WinGX routine CIF_UPDATE'
_cell_angle_alpha 90
_cell_angle_beta 114.532(8)
_cell_angle_gamma 90
_cell_formula_units_Z 2
_cell_length_a 10.5353(8)
_cell_length_b 10.3862(14)
_cell_length_c 12.5381(15)
_cell_measurement_reflns_used 25
_cell_measurement_temperature 293(2)
_cell_measurement_theta_max 21.79
_cell_measurement_theta_min 10.28
_cell_measurement_wavelength 0.71073
_cell_volume 1248.1(3)
_computing_cell_refinement 'CAD4 Express (Enraf Nonius, 1994)'
_computing_data_collection 'CAD4 Express (Enraf Nonius, 1994)'
_computing_data_reduction 'XCAD4 (Harms & Wocadlo, 1995)'
_computing_molecular_graphics 'Ortep-3 for Windows (Farrugia, 1997)'
_computing_publication_material 'WinGX publication routines (Farrugia, 1999)'
_computing_structure_refinement 'SHELXL-97 (Sheldrick, 1997)'
_diffrn_ambient_temperature 293(2)
_diffrn_detector 'scintillation LiI'
_diffrn_detector_dtime 1.195
_diffrn_measured_fraction_theta_full 1
_diffrn_measured_fraction_theta_max 1
_diffrn_measurement_device '\k-geometry diffractometer'
_diffrn_measurement_device_type 'Enraf Nonius TurboCAD4'
_diffrn_measurement_method 'non-profiled omega/2theta scans'
_diffrn_orient_matrix_type
;
   x-axis points to radiation source
   the matrix is specified in reciprocal space
;
_diffrn_orient_matrix_UB_11 0.29923E-1
_diffrn_orient_matrix_UB_12 0.05477
_diffrn_orient_matrix_UB_13 -0.50987E-1
_diffrn_orient_matrix_UB_21 0.80989E-1
_diffrn_orient_matrix_UB_22 0.32038E-1
_diffrn_orient_matrix_UB_23 0.70902E-1
_diffrn_orient_matrix_UB_31 0.58587E-1
_diffrn_orient_matrix_UB_32 -0.72376E-1
_diffrn_orient_matrix_UB_33 -0.7214E-2
_diffrn_radiation_monochromator graphite
_diffrn_radiation_probe x-ray
_diffrn_radiation_type MoK\a
_diffrn_radiation_wavelength 0.71073
_diffrn_reflns_av_R_equivalents 0.0355
_diffrn_reflns_av_unetI/netI 0.0369
_diffrn_reflns_limit_h_max 17
_diffrn_reflns_limit_h_min -19
_diffrn_reflns_limit_k_max 18
_diffrn_reflns_limit_k_min -18
_diffrn_reflns_limit_l_max 22
_diffrn_reflns_limit_l_min 0
_diffrn_reflns_number 7992
_diffrn_reflns_theta_full 39.97
_diffrn_reflns_theta_max 39.97
_diffrn_reflns_theta_min 1.79
_diffrn_source 'Enraf Nonius FR590'
_diffrn_standards_decay_% 6
_diffrn_standards_interval_time 60
_diffrn_standards_number 3
_exptl_absorpt_coefficient_mu 13.243
_exptl_absorpt_correction_T_max 0.4062
_exptl_absorpt_correction_T_min 0.0231
_exptl_absorpt_correction_type analytical
_exptl_absorpt_process_details
;
         (see. N.W. Alcock (1970). Cryst. Computing, p271)
;
_exptl_crystal_colour blue
_exptl_crystal_density_diffrn 2.421
_exptl_crystal_density_method 'not measured'
_exptl_crystal_description prism
_exptl_crystal_F_000 852
_exptl_crystal_size_max 0.45
_exptl_crystal_size_mid 0.45
_exptl_crystal_size_min 0.07
_refine_diff_density_max 1.961
_refine_diff_density_min -1.308
_refine_diff_density_rms 0.134
_refine_ls_extinction_coef 0.00242(15)
_refine_ls_extinction_expression Fc^*^=kFc[1+0.001xFc^2^\l^3^/sin(2\q)]^-1/4^
_refine_ls_extinction_method SHELXL
_refine_ls_goodness_of_fit_ref 1.006
_refine_ls_hydrogen_treatment mixed
_refine_ls_matrix_type full
_refine_ls_number_parameters 86
_refine_ls_number_reflns 4030
_refine_ls_number_restraints 0
_refine_ls_restrained_S_all 1.006
_refine_ls_R_factor_all 0.0679
_refine_ls_R_factor_gt 0.0347
_refine_ls_shift/su_max 0.001
_refine_ls_shift/su_mean 0
_refine_ls_structure_factor_coef Fsqd
_refine_ls_weighting_details 'calc w=1/[\s^2^(Fo^2^)+(0.0314P)^2^+3.7414P] where P=(Fo^2^+2Fc^2^)/3'
_refine_ls_weighting_scheme calc
_refine_ls_wR_factor_gt 0.0771
_refine_ls_wR_factor_ref 0.0867
_reflns_number_gt 2612
_reflns_number_total 4030
_reflns_threshold_expression >2sigma(I)
_cod_data_source_file ic0203217_2.cif
_cod_data_source_block comp2
_cod_original_cell_volume 1248.1(2)
_cod_original_sg_symbol_H-M 'C 2/m'
_cod_database_code 4313080
_exptl_absorpt_correction_t_ave 0.2526
_diffrn_standards_decay_corr_max 1.112
_diffrn_standards_decay_corr_min 1

loop_
_symmetry_equiv_pos_as_xyz
'x, y, z'
'-x, y, -z'
'x+1/2, y+1/2, z'
'-x+1/2, y+1/2, -z'
'-x, -y, -z'
'x, -y, z'
'-x+1/2, -y+1/2, -z'
'x+1/2, -y+1/2, z'

loop_
_atom_site_label
_atom_site_type_symbol
_atom_site_fract_x
_atom_site_fract_y
_atom_site_fract_z
_atom_site_U_iso_or_equiv
_atom_site_adp_type
_atom_site_occupancy
_atom_site_symmetry_multiplicity
_atom_site_calc_flag
_atom_site_refinement_flags
_atom_site_disorder_assembly
_atom_site_disorder_group
Au1 Au -0.049410(18) 0 -0.352132(16) 0.04448(7) Uani 1 2 d S . .
Ni2 Ni 0.29886(5) 0 0.08430(5) 0.03114(10) Uani 1 2 d S . .
C5 C 0.0775(5) 0 -0.1833(5) 0.0444(10) Uani 1 2 d S . .
O1 O 0.4217(2) -0.1293(2) 0.0385(2) 0.0387(4) Uani 1 1 d . . .
C6 C -0.1807(6) 0 -0.5200(6) 0.0631(17) Uani 1 2 d S . .
N6 N -0.2560(6) 0 -0.6172(6) 0.087(2) Uani 1 2 d S . .
N5 N 0.1505(5) 0 -0.0861(4) 0.0491(10) Uani 1 2 d S . .
N1 N 0.2107(4) 0.1536(3) 0.1365(3) 0.0530(8) Uani 1 1 d . . .
H1A H 0.1944 0.2195 0.0859 0.064 Uiso 1 1 calc R . .
H1B H 0.129 0.1294 0.1371 0.064 Uiso 1 1 calc R . .
N4 N 0.4377(4) 0 0.2597(4) 0.0526(12) Uani 1 2 d S . .
H4 H 0.519(8) 0 0.2636(6) 0.063 Uiso 1 2 calc SR . .
C1 C 0.5 -0.0752(4) 0 0.0296(6) Uani 1 2 d S . .
C2 C 0.3059(9) 0.1933(5) 0.2520(5) 0.092(2) Uani 1 1 d . . .
H2A H 0.3411 0.2778 0.2453 0.11 Uiso 1 1 calc R . .
H2B H 0.2528 0.2032 0.2988 0.11 Uiso 1 1 calc R . .
C3 C 0.4173(9) 0.1172(13) 0.3127(7) 0.193(7) Uani 1 1 d . . .
H3A H 0.4119 0.0937 0.3856 0.231 Uiso 1 1 calc R . .
H3B H 0.5006 0.1692 0.3331 0.231 Uiso 1 1 calc R . .

loop_
_atom_site_aniso_label
_atom_site_aniso_U_11
_atom_site_aniso_U_22
_atom_site_aniso_U_33
_atom_site_aniso_U_23
_atom_site_aniso_U_13
_atom_site_aniso_U_12
Au1 0.03329(9) 0.06049(13) 0.03733(9) 0 0.01234(6) 0
Ni2 0.0286(2) 0.0359(2) 0.0321(2) 0 0.01571(18) 0
C5 0.0367(19) 0.056(3) 0.039(2) 0 0.0141(17) 0
O1 0.0449(11) 0.0316(10) 0.0518(12) 0.0005(9) 0.0321(10) -0.0027(9)
C6 0.035(2) 0.107(5) 0.046(3) 0 0.016(2) 0
N6 0.042(3) 0.160(8) 0.053(3) 0 0.014(2) 0
N5 0.0402(19) 0.066(3) 0.039(2) 0 0.0139(16) 0
N1 0.0596(18) 0.0540(17) 0.0613(19) 0.0049(15) 0.0407(16) 0.0146(15)
N4 0.0313(17) 0.091(4) 0.0338(18) 0 0.0118(14) 0
C1 0.0302(14) 0.0255(15) 0.0362(16) 0 0.0169(13) 0
C2 0.167(7) 0.036(2) 0.064(3) -0.012(2) 0.039(4) -0.017(3)
C3 0.095(5) 0.317(15) 0.101(5) -0.143(8) -0.025(4) 0.090(7)

loop_
_atom_type_symbol
_atom_type_description
_atom_type_scat_dispersion_real
_atom_type_scat_dispersion_imag
_atom_type_scat_source
C C 0.0033 0.0016 'International Tables Vol C Tables 4.2.6.8 and 6.1.1.4'
H H 0 0 'International Tables Vol C Tables 4.2.6.8 and 6.1.1.4'
Au Au -2.0133 8.8022 'International Tables Vol C Tables 4.2.6.8 and 6.1.1.4'
N N 0.0061 0.0033 'International Tables Vol C Tables 4.2.6.8 and 6.1.1.4'
Ni Ni 0.3393 1.1124 'International Tables Vol C Tables 4.2.6.8 and 6.1.1.4'
O O 0.0106 0.006 'International Tables Vol C Tables 4.2.6.8 and 6.1.1.4'

loop_
_exptl_crystal_face_index_h
_exptl_crystal_face_index_k
_exptl_crystal_face_index_l
_exptl_crystal_face_perp_dist
0 0 1 0.03
0 0 -1 0.04
9 8 1 0.2
-10 -7 3 0.25
4 -5 -1 0.24
-4 5 1 0.21

loop_
_geom_angle_atom_site_label_1
_geom_angle_atom_site_label_2
_geom_angle_atom_site_label_3
_geom_angle
_geom_angle_site_symmetry_1
_geom_angle_site_symmetry_3
_geom_angle_publ_flag
C5 Au1 C6 178.5(2) . . ?
N5 Ni2 N4 176.18(18) . . ?
N5 Ni2 N1 94.61(13) . 6 ?
N4 Ni2 N1 82.95(13) . 6 ?
N5 Ni2 N1 94.61(13) . . ?
N4 Ni2 N1 82.95(13) . . ?
N1 Ni2 N1 99.97(19) 6 . ?
N5 Ni2 O1 90.28(12) . 6 ?
N4 Ni2 O1 92.66(12) . 6 ?
N1 Ni2 O1 168.39(12) 6 6 ?
N1 Ni2 O1 90.10(11) . 6 ?
N5 Ni2 O1 90.28(12) . . ?
N4 Ni2 O1 92.66(12) . . ?
N1 Ni2 O1 90.10(11) 6 . ?
N1 Ni2 O1 168.39(12) . . ?
O1 Ni2 O1 79.34(11) 6 . ?
N5 C5 Au1 180.0(5) . . ?
C1 O1 Ni2 113.5(2) . . ?
N6 C6 Au1 179.6(5) . . ?
C5 N5 Ni2 174.1(5) . . ?
C2 N1 Ni2 108.7(4) . . ?
C2 N1 H1A 110 . . ?
Ni2 N1 H1A 110 . . ?
C2 N1 H1B 110 . . ?
Ni2 N1 H1B 110 . . ?
H1A N1 H1B 108.3 . . ?
C3 N4 C3 114.7(12) . 6 ?
C3 N4 Ni2 108.3(4) . . ?
C3 N4 Ni2 108.3(4) 6 . ?
C3 N4 H4 108.5 . . ?
C3 N4 H4 108.5 6 . ?
Ni2 N4 H4 108.5 . . ?
O1 C1 O1 126.5(4) . 2_655 ?
O1 C1 C1 116.74(18) . 5_655 ?
O1 C1 C1 116.74(18) 2_655 5_655 ?
C3 C2 N1 118.5(5) . . ?
C3 C2 H2A 107.7 . . ?
N1 C2 H2A 107.7 . . ?
C3 C2 H2B 107.7 . . ?
N1 C2 H2B 107.7 . . ?
H2A C2 H2B 107.1 . . ?
C2 C3 N4 119.5(5) . . ?
C2 C3 H3A 107.5 . . ?
N4 C3 H3A 107.5 . . ?
C2 C3 H3B 107.5 . . ?
N4 C3 H3B 107.5 . . ?
H3A C3 H3B 107 . . ?

loop_
_geom_bond_atom_site_label_1
_geom_bond_atom_site_label_2
_geom_bond_distance
_geom_bond_site_symmetry_2
_geom_bond_publ_flag
Au1 C5 1.980(5) . ?
Au1 C6 1.981(6) . ?
Ni2 N5 2.058(5) . ?
Ni2 N4 2.074(4) . ?
Ni2 N1 2.083(3) 6 ?
Ni2 N1 2.083(3) . ?
Ni2 O1 2.104(2) 6 ?
Ni2 O1 2.104(2) . ?
C5 N5 1.139(7) . ?
O1 C1 1.249(3) . ?
C6 N6 1.146(9) . ?
N1 C2 1.438(7) . ?
N1 H1A 0.9 . ?
N1 H1B 0.9 . ?
N4 C3 1.445(8) . ?
N4 C3 1.445(8) 6 ?
N4 H4 0.8409 . ?
C1 O1 1.249(3) 2_655 ?
C1 C1 1.562(7) 5_655 ?
C2 C3 1.357(11) . ?
C2 H2A 0.97 . ?
C2 H2B 0.97 . ?
C3 H3A 0.97 . ?
C3 H3B 0.97 . ?

loop_
_geom_hbond_atom_site_label_D
_geom_hbond_atom_site_label_H
_geom_hbond_atom_site_label_A
_geom_hbond_distance_DH
_geom_hbond_distance_HA
_geom_hbond_distance_DA
_geom_hbond_angle_DHA
_geom_hbond_site_symmetry_A
N1 H1A O1 0.9 2.19 3.049(4) 158.9 4
N4 H4 N6 0.84 2.21 2.943(7) 145.2 1_656
N4 H4 N6 0.84 2.21 2.943(7) 145.2 6_656

loop_
_geom_torsion_atom_site_label_1
_geom_torsion_atom_site_label_2
_geom_torsion_atom_site_label_3
_geom_torsion_atom_site_label_4
_geom_torsion
_geom_torsion_site_symmetry_1
_geom_torsion_site_symmetry_2
_geom_torsion_site_symmetry_3
_geom_torsion_site_symmetry_4
_geom_torsion_publ_flag
C6 Au1 C5 N5 0E1(10) . . . . ?
N5 Ni2 O1 C1 86.01(18) . . . . ?
N4 Ni2 O1 C1 -96.43(18) . . . . ?
N1 Ni2 O1 C1 -179.38(19) 6 . . . ?
N1 Ni2 O1 C1 -29.0(7) . . . . ?
O1 Ni2 O1 C1 -4.2(2) 6 . . . ?
C5 Au1 C6 N6 180.0(2) . . . . ?
Au1 C5 N5 Ni2 18E1(10) . . . . ?
N4 Ni2 N5 C5 180.000(4) . . . . ?
N1 Ni2 N5 C5 -129.79(10) 6 . . . ?
N1 Ni2 N5 C5 129.79(10) . . . . ?
O1 Ni2 N5 C5 39.67(6) 6 . . . ?
O1 Ni2 N5 C5 -39.67(6) . . . . ?
N5 Ni2 N1 C2 -170.6(4) . . . . ?
N4 Ni2 N1 C2 12.3(3) . . . . ?
N1 Ni2 N1 C2 93.9(4) 6 . . . ?
O1 Ni2 N1 C2 -80.3(3) 6 . . . ?
O1 Ni2 N1 C2 -56.0(8) . . . . ?
N5 Ni2 N4 C3 -62.5(6) . . . . ?
N1 Ni2 N4 C3 -113.0(6) 6 . . . ?
N1 Ni2 N4 C3 -12.0(6) . . . . ?
O1 Ni2 N4 C3 77.8(6) 6 . . . ?
O1 Ni2 N4 C3 157.2(6) . . . . ?
N5 Ni2 N4 C3 62.5(6) . . . 6 ?
N1 Ni2 N4 C3 12.0(6) 6 . . 6 ?
N1 Ni2 N4 C3 113.0(6) . . . 6 ?
O1 Ni2 N4 C3 -157.2(6) 6 . . 6 ?
O1 Ni2 N4 C3 -77.8(6) . . . 6 ?
Ni2 O1 C1 O1 -176.36(19) . . . 2_655 ?
Ni2 O1 C1 C1 3.64(19) . . . 5_655 ?
Ni2 N1 C2 C3 -10.8(10) . . . . ?
N1 C2 C3 N4 0.6(16) . . . . ?
C3 N4 C3 C2 -111.1(11) 6 . . . ?
Ni2 N4 C3 C2 10.0(14) . . . . ?
